data_2018822
loop_
_publ_author_name
'Boer\'e, Ren\'e T.'
'Bender, Christopher O.'

_publ_section_title
;
 A tetrabromo-1,4-ethanonaphthalene and related
 dibromo-1,4-ethenonaphthalene
;
_journal_coeditor_code GZ3227
_journal_issue 3
_journal_name_full 'Acta Crystallographica Section C'
_journal_page_first 247
_journal_page_last 250
_journal_paper_doi 10.1107/S010827011300231X
_journal_volume 69
_journal_year 2013
_chemical_formula_iupac 'C12 H10 Br4'
_chemical_formula_moiety 'C12 H10 Br4'
_chemical_formula_sum 'C12 H10 Br4'
_chemical_formula_weight 473.84
_chemical_melting_point 418
_chemical_name_systematic
(1<i>R</i><i>S</i>,3<i>R</i><i>S</i>,4<i>R</i><i>S</i>,10<i>S</i><i>R</i>)-2,2,3,10-Tetrabromo-1,2,3,4-tetrahydro-1,4-ethanonaphthalene
_space_group_IT_number 2
_symmetry_cell_setting triclinic
_symmetry_space_group_name_Hall '-P 1'
_symmetry_space_group_name_H-M 'P -1'
_atom_sites_solution_hydrogens geom
_atom_sites_solution_primary direct
_atom_sites_solution_secondary difmap
_audit_creation_method SHELXL97
_cell_angle_alpha 94.7060(10)
_cell_angle_beta 91.2570(10)
_cell_angle_gamma 110.8920(10)
_cell_formula_units_Z 2
_cell_length_a 6.9532(4)
_cell_length_b 8.4323(5)
_cell_length_c 11.9669(7)
_cell_measurement_reflns_used 6183
_cell_measurement_temperature 173(2)
_cell_measurement_theta_max 28.26
_cell_measurement_theta_min 2.60
_cell_volume 652.31(7)
_computing_cell_refinement 'SAINT-Plus (Bruker, 2008)'
_computing_data_collection 'APEX2 (Bruker, 2008)'
_computing_data_reduction 'SAINT-Plus (Bruker, 2008)'
_computing_molecular_graphics 'Mercury (Macrae <i>et al.</i>, 2008)'
_computing_publication_material 'publCIF (Westrip, 2010)'
_computing_structure_refinement 'SHELXTL (Sheldrick, 2008)'
_computing_structure_solution 'SHELXS97 (Sheldrick, 2008)'
_diffrn_ambient_temperature 173(2)
_diffrn_detector_area_resol_mean 66.06
_diffrn_measured_fraction_theta_full 0.996
_diffrn_measured_fraction_theta_max 0.953
_diffrn_measurement_device_type 'Bruker APEXII CCD area-detector'
_diffrn_measurement_method '\f and \w'
_diffrn_radiation_monochromator graphite
_diffrn_radiation_type MoK\a
_diffrn_radiation_wavelength 0.71073
_diffrn_reflns_av_R_equivalents 0.0244
_diffrn_reflns_av_sigmaI/netI 0.0252
_diffrn_reflns_limit_h_max 9
_diffrn_reflns_limit_h_min -9
_diffrn_reflns_limit_k_max 11
_diffrn_reflns_limit_k_min -10
_diffrn_reflns_limit_l_max 15
_diffrn_reflns_limit_l_min -15
_diffrn_reflns_number 7682
_diffrn_reflns_theta_full 25.50
_diffrn_reflns_theta_max 28.26
_diffrn_reflns_theta_min 1.71
_exptl_absorpt_coefficient_mu 12.308
_exptl_absorpt_correction_T_max 0.1436
_exptl_absorpt_correction_T_min 0.0517
_exptl_absorpt_correction_type numerical
_exptl_absorpt_process_details '(SADABS; Bruker, 2008)'
_exptl_crystal_colour colourless
_exptl_crystal_density_diffrn 2.412
_exptl_crystal_description block
_exptl_crystal_F_000 444
_exptl_crystal_size_max 0.449
_exptl_crystal_size_mid 0.273
_exptl_crystal_size_min 0.272
_refine_diff_density_max 0.781
_refine_diff_density_min -0.775
_refine_ls_extinction_coef 0.0097(6)
_refine_ls_extinction_expression Fc^*^=kFc[1+0.001xFc^2^\l^3^/sin(2\q)]^-1/4^
_refine_ls_extinction_method 'SHELXTL (Sheldrick, 2008)'
_refine_ls_goodness_of_fit_ref 1.051
_refine_ls_hydrogen_treatment constr
_refine_ls_matrix_type full
_refine_ls_number_parameters 146
_refine_ls_number_reflns 3074
_refine_ls_number_restraints 0
_refine_ls_restrained_S_all 1.051
_refine_ls_R_factor_all 0.0245
_refine_ls_R_factor_gt 0.0219
_refine_ls_shift/su_max 0.001
_refine_ls_shift/su_mean 0.000
_refine_ls_structure_factor_coef Fsqd
_refine_ls_weighting_details 'calc w = 1/[\s^2^(Fo^2^)+(0.0202P)^2^+0.8639P] where P=(Fo^2^+2Fc^2^)/3'
_refine_ls_weighting_scheme calc
_refine_ls_wR_factor_gt 0.0541
_refine_ls_wR_factor_ref 0.0552
_reflns_number_gt 2835
_reflns_number_total 3074
_reflns_threshold_expression I>2\s(I)
_cod_data_source_file gz3227.cif
_cod_data_source_block I
_cod_database_code 2018822
_cod_database_fobs_code 2018822

loop_
_symmetry_equiv_pos_as_xyz
'x, y, z'
'-x, -y, -z'

loop_
_atom_site_type_symbol
_atom_site_label
_atom_site_fract_x
_atom_site_fract_y
_atom_site_fract_z
_atom_site_U_iso_or_equiv
_atom_site_adp_type
_atom_site_calc_flag
_atom_site_refinement_flags
_atom_site_occupancy
_atom_site_symmetry_multiplicity
Br Br1 0.89779(5) 0.17616(4) 0.04487(2) 0.03611(9) Uani d . 1 1
Br Br2 1.08266(4) 0.55118(3) 0.18715(2) 0.02900(8) Uani d . 1 1
Br Br3 1.03300(4) 0.31408(4) 0.37875(2) 0.02923(8) Uani d . 1 1
Br Br4 0.70724(4) 0.72876(3) 0.18717(2) 0.03075(9) Uani d . 1 1
C C1 0.7185(3) 0.4386(3) 0.3143(2) 0.0182(4) Uani d . 1 1
H H1 0.7836 0.5321 0.3756 0.022 Uiso calc R 1 1
C C2 0.5540(4) 0.2863(3) 0.3576(2) 0.0199(5) Uani d . 1 1
C C3 0.4997(4) 0.2671(3) 0.4675(2) 0.0249(5) Uani d . 1 1
H H3 0.5704 0.3528 0.5260 0.030 Uiso calc R 1 1
C C4 0.3393(4) 0.1196(4) 0.4913(2) 0.0313(6) Uani d . 1 1
H H4 0.3012 0.1047 0.5666 0.038 Uiso calc R 1 1
C C5 0.2358(4) -0.0045(4) 0.4063(3) 0.0327(6) Uani d . 1 1
H H5 0.1265 -0.1038 0.4235 0.039 Uiso calc R 1 1
C C6 0.2899(4) 0.0143(3) 0.2960(3) 0.0300(6) Uani d . 1 1
H H6 0.2184 -0.0716 0.2378 0.036 Uiso calc R 1 1
C C7 0.4492(4) 0.1597(3) 0.2715(2) 0.0220(5) Uani d . 1 1
C C8 0.5393(4) 0.1937(3) 0.1582(2) 0.0223(5) Uani d . 1 1
H H8 0.4660 0.0973 0.1001 0.027 Uiso calc R 1 1
C C9 0.7635(4) 0.2064(3) 0.1817(2) 0.0214(5) Uani d . 1 1
H H9 0.7562 0.1092 0.2261 0.026 Uiso calc R 1 1
C C10 0.8784(3) 0.3726(3) 0.2598(2) 0.0188(4) Uani d . 1 1
C C11 0.5907(4) 0.4919(3) 0.2267(2) 0.0202(5) Uani d . 1 1
H H11 0.4572 0.4802 0.2612 0.024 Uiso calc R 1 1
C C12 0.5356(4) 0.3639(3) 0.1222(2) 0.0248(5) Uani d . 1 1
H H12A 0.6367 0.4055 0.0645 0.030 Uiso calc R 1 1
H H12B 0.3969 0.3484 0.0902 0.030 Uiso calc R 1 1

loop_
_atom_site_aniso_label
_atom_site_aniso_U_11
_atom_site_aniso_U_22
_atom_site_aniso_U_33
_atom_site_aniso_U_12
_atom_site_aniso_U_13
_atom_site_aniso_U_23
Br1 0.03552(16) 0.04056(17) 0.03069(16) 0.01369(13) 0.01088(11) -0.00776(11)
Br2 0.02253(13) 0.02120(13) 0.04350(17) 0.00627(10) 0.01178(11) 0.00922(10)
Br3 0.02532(14) 0.03823(16) 0.02935(15) 0.01712(11) -0.00090(10) 0.00695(11)
Br4 0.03562(16) 0.02153(13) 0.03915(16) 0.01381(11) 0.00586(11) 0.00839(10)
C1 0.0176(10) 0.0165(10) 0.0201(11) 0.0063(9) -0.0001(8) -0.0004(8)
C2 0.0174(11) 0.0204(11) 0.0232(12) 0.0081(9) 0.0031(9) 0.0037(9)
C3 0.0258(12) 0.0301(13) 0.0229(12) 0.0147(11) 0.0020(10) 0.0031(10)
C4 0.0290(13) 0.0399(15) 0.0321(14) 0.0175(12) 0.0108(11) 0.0179(12)
C5 0.0255(13) 0.0269(13) 0.0485(17) 0.0094(11) 0.0132(12) 0.0166(12)
C6 0.0233(12) 0.0203(12) 0.0433(16) 0.0039(10) 0.0042(11) 0.0034(11)
C7 0.0192(11) 0.0187(11) 0.0276(13) 0.0061(9) 0.0042(9) 0.0020(9)
C8 0.0206(11) 0.0212(11) 0.0215(12) 0.0041(9) 0.0006(9) -0.0030(9)
C9 0.0242(12) 0.0189(11) 0.0211(11) 0.0077(9) 0.0054(9) 0.0003(9)
C10 0.0157(10) 0.0196(11) 0.0210(11) 0.0061(9) 0.0018(8) 0.0032(9)
C11 0.0176(11) 0.0187(11) 0.0243(12) 0.0062(9) 0.0001(9) 0.0034(9)
C12 0.0227(12) 0.0280(13) 0.0224(12) 0.0080(10) -0.0030(9) 0.0010(10)

loop_
_atom_type_symbol
_atom_type_description
_atom_type_scat_dispersion_real
_atom_type_scat_dispersion_imag
_atom_type_scat_source
C C 0.0033 0.0016 'International Tables Vol C Tables 4.2.6.8 and 6.1.1.4'
H H 0.0000 0.0000 'International Tables Vol C Tables 4.2.6.8 and 6.1.1.4'
Br Br -0.2901 2.4595 'International Tables Vol C Tables 4.2.6.8 and 6.1.1.4'

loop_
_exptl_crystal_face_index_h
_exptl_crystal_face_index_k
_exptl_crystal_face_index_l
_exptl_crystal_face_perp_dist
1.00 -1.00 0.00 0.1500
-1.00 1.00 0.00 0.1590
0.00 0.00 1.00 0.0950
0.00 0.00 -1.00 0.1830
-1.00 0.00 -1.00 0.1970
-1.00 1.00 1.00 0.1260
1.00 -1.00 -1.00 0.1350
0.00 1.00 0.00 0.1530
0.00 -1.00 1.00 0.1270
0.00 1.00 -1.00 0.1300
-1.00 1.00 -2.00 0.1650
1.00 0.00 -2.00 0.1400
-1.00 0.00 2.00 0.1400
0.00 -1.00 0.00 0.1970
2.00 1.00 -1.00 0.1960
0.00 -1.00 -2.00 0.1790
0.00 1.00 2.00 0.1480

loop_
_geom_angle_atom_site_label_1
_geom_angle_atom_site_label_2
_geom_angle_atom_site_label_3
_geom_angle
C2 C1 C10 106.98(18)
C2 C1 C11 101.56(18)
C10 C1 C11 112.57(19)
C2 C1 H1 111.7
C10 C1 H1 111.7
C11 C1 H1 111.7
C3 C2 C7 120.3(2)
C3 C2 C1 127.0(2)
C7 C2 C1 112.6(2)
C2 C3 C4 119.0(2)
C2 C3 H3 120.5
C4 C3 H3 120.5
C5 C4 C3 120.5(3)
C5 C4 H4 119.8
C3 C4 H4 119.8
C4 C5 C6 120.7(3)
C4 C5 H5 119.7
C6 C5 H5 119.7
C7 C6 C5 119.4(3)
C7 C6 H6 120.3
C5 C6 H6 120.3
C6 C7 C2 120.1(2)
C6 C7 C8 126.1(2)
C2 C7 C8 113.5(2)
C7 C8 C12 111.0(2)
C7 C8 C9 102.1(2)
C12 C8 C9 110.2(2)
C7 C8 H8 111.1
C12 C8 H8 111.1
C9 C8 H8 111.1
C8 C9 C10 108.73(19)
C8 C9 Br1 112.40(16)
C10 C9 Br1 115.76(16)
C8 C9 H9 106.4
C10 C9 H9 106.4
Br1 C9 H9 106.4
C1 C10 C9 109.21(19)
C1 C10 Br2 110.96(16)
C9 C10 Br2 114.66(16)
C1 C10 Br3 108.67(16)
C9 C10 Br3 107.65(16)
Br2 C10 Br3 105.43(11)
C12 C11 C1 109.83(19)
C12 C11 Br4 111.59(16)
C1 C11 Br4 116.66(16)
C12 C11 H11 106.0
C1 C11 H11 106.0
Br4 C11 H11 106.0
C11 C12 C8 107.5(2)
C11 C12 H12A 110.2
C8 C12 H12A 110.2
C11 C12 H12B 110.2
C8 C12 H12B 110.2
H12A C12 H12B 108.5

loop_
_geom_bond_atom_site_label_1
_geom_bond_atom_site_label_2
_geom_bond_distance
Br1 C9 1.946(2)
Br2 C10 1.945(2)
Br3 C10 1.963(2)
Br4 C11 1.972(2)
C1 C2 1.521(3)
C1 C10 1.544(3)
C1 C11 1.553(3)
C1 H1 1.0000
C2 C3 1.383(3)
C2 C7 1.401(3)
C3 C4 1.398(4)
C3 H3 0.9500
C4 C5 1.380(4)
C4 H4 0.9500
C5 C6 1.386(4)
C5 H5 0.9500
C6 C7 1.386(4)
C6 H6 0.9500
C7 C8 1.512(3)
C8 C12 1.540(4)
C8 C9 1.542(3)
C8 H8 1.0000
C9 C10 1.558(3)
C9 H9 1.0000
C11 C12 1.529(3)
C11 H11 1.0000
C12 H12A 0.9900
C12 H12B 0.9900

loop_
_geom_torsion_atom_site_label_1
_geom_torsion_atom_site_label_2
_geom_torsion_atom_site_label_3
_geom_torsion_atom_site_label_4
_geom_torsion
C10 C1 C2 C3 119.7(3)
C11 C1 C2 C3 -122.1(3)
C10 C1 C2 C7 -62.3(3)
C11 C1 C2 C7 55.9(2)
C7 C2 C3 C4 0.1(4)
C1 C2 C3 C4 178.0(2)
C2 C3 C4 C5 -0.4(4)
C3 C4 C5 C6 0.4(4)
C4 C5 C6 C7 -0.2(4)
C5 C6 C7 C2 -0.1(4)
C5 C6 C7 C8 174.5(3)
C3 C2 C7 C6 0.1(4)
C1 C2 C7 C6 -178.0(2)
C3 C2 C7 C8 -175.1(2)
C1 C2 C7 C8 6.7(3)
C6 C7 C8 C12 125.7(3)
C2 C7 C8 C12 -59.5(3)
C6 C7 C8 C9 -116.9(3)
C2 C7 C8 C9 58.0(3)
C7 C8 C9 C10 -69.2(2)
C12 C8 C9 C10 48.8(3)
C7 C8 C9 Br1 161.26(16)
C12 C8 C9 Br1 -80.7(2)
C2 C1 C10 C9 46.8(2)
C11 C1 C10 C9 -64.0(2)
C2 C1 C10 Br2 174.12(15)
C11 C1 C10 Br2 63.4(2)
C2 C1 C10 Br3 -70.40(19)
C11 C1 C10 Br3 178.88(15)
C8 C9 C10 C1 16.4(3)
Br1 C9 C10 C1 144.07(17)
C8 C9 C10 Br2 -108.78(19)
Br1 C9 C10 Br2 18.8(2)
C8 C9 C10 Br3 134.26(17)
Br1 C9 C10 Br3 -98.12(16)
C2 C1 C11 C12 -73.6(2)
C10 C1 C11 C12 40.5(3)
C2 C1 C11 Br4 158.19(16)
C10 C1 C11 Br4 -87.7(2)
C1 C11 C12 C8 24.5(3)
Br4 C11 C12 C8 155.47(16)
C7 C8 C12 C11 39.3(3)
C9 C8 C12 C11 -73.1(2)
